data_1508373
loop_
_publ_author_name
'Deblitz, Raik'
'Hrib, Cristian G.'
'Plenikowski, Georg'
'Edelmann, Frank T.'

_publ_section_title
;
 Molecular and Crystal Structure of a New High Energy Density Material:
 Aminoguanidinium-styphnate, [H2NNHC(NH2)2]2[C6HO2(NO2)3]
;
_journal_issue 1
_journal_name_full Crystals
_journal_page_first 34
_journal_page_last 42
_journal_paper_doi 10.3390/cryst2010034
_journal_volume 2
_journal_year 2012
_chemical_formula_sum 'C8 H15 N11 O8'
_chemical_formula_weight 393.31
_chemical_name_systematic
; 
 ? 
;
_space_group_IT_number 2
_symmetry_cell_setting triclinic
_symmetry_space_group_name_Hall '-P 1'
_symmetry_space_group_name_H-M 'P -1'
_atom_sites_solution_hydrogens geom
_atom_sites_solution_primary direct
_atom_sites_solution_secondary difmap
_audit_creation_method SHELXL-97
_cell_angle_alpha 113.212(4)
_cell_angle_beta 90.579(3)
_cell_angle_gamma 99.815(3)
_cell_formula_units_Z 2
_cell_length_a 6.7224(3)
_cell_length_b 10.7473(4)
_cell_length_c 11.9604(5)
_cell_measurement_reflns_used 448
_cell_measurement_temperature 100(2)
_cell_measurement_theta_max 30.5246
_cell_measurement_theta_min 3.0779
_cell_volume 779.68(6)
_computing_cell_refinement
; 
CrysAlisPro, Oxford Diffraction Ltd., 
Version 1.171.33.55 (release 05-01-2010 CrysAlis171 .NET) 
(compiled Jan  5 2010,16:28:46) 
;
_computing_data_collection
; 
CrysAlisPro, Oxford Diffraction Ltd., 
Version 1.171.33.55 (release 05-01-2010 CrysAlis171 .NET) 
(compiled Jan  5 2010,16:28:46) 
;
_computing_data_reduction
; 
CrysAlisPro, Oxford Diffraction Ltd., 
Version 1.171.33.55 (release 05-01-2010 CrysAlis171 .NET) 
(compiled Jan  5 2010,16:28:46) 
;
_computing_molecular_graphics 'Bruker XP'
_computing_publication_material SHELXL-97
_computing_structure_refinement 'SHELXL-97 (Sheldrick, 1997)'
_computing_structure_solution 'SHELXS-97 (Sheldrick, 1990)'
_diffrn_ambient_temperature 100(2)
_diffrn_detector_area_resol_mean 16.1419
_diffrn_measured_fraction_theta_full 0.998
_diffrn_measured_fraction_theta_max 0.998
_diffrn_measurement_device_type 'Xcalibur, Eos'
_diffrn_measurement_method '\w scans'
_diffrn_radiation_monochromator graphite
_diffrn_radiation_source 'fine-focus sealed tube'
_diffrn_radiation_type MoK\a
_diffrn_radiation_wavelength 0.71073
_diffrn_reflns_av_R_equivalents 0.0335
_diffrn_reflns_av_sigmaI/netI 0.0565
_diffrn_reflns_limit_h_max 8
_diffrn_reflns_limit_h_min -8
_diffrn_reflns_limit_k_max 14
_diffrn_reflns_limit_k_min -14
_diffrn_reflns_limit_l_max 15
_diffrn_reflns_limit_l_min -15
_diffrn_reflns_number 12676
_diffrn_reflns_theta_full 28.00
_diffrn_reflns_theta_max 28.28
_diffrn_reflns_theta_min 2.17
_exptl_absorpt_coefficient_mu 0.148
_exptl_absorpt_correction_type none
_exptl_crystal_colour yellow
_exptl_crystal_density_diffrn 1.675
_exptl_crystal_density_method 'not measured'
_exptl_crystal_description prism
_exptl_crystal_F_000 408
_exptl_crystal_size_max 0.26
_exptl_crystal_size_mid 0.21
_exptl_crystal_size_min 0.13
_refine_diff_density_max 0.540
_refine_diff_density_min -0.330
_refine_diff_density_rms 0.059
_refine_ls_extinction_method none
_refine_ls_goodness_of_fit_ref 0.862
_refine_ls_hydrogen_treatment mixed
_refine_ls_matrix_type full
_refine_ls_number_parameters 313
_refine_ls_number_reflns 3857
_refine_ls_number_restraints 86
_refine_ls_restrained_S_all 0.886
_refine_ls_R_factor_all 0.0627
_refine_ls_R_factor_gt 0.0398
_refine_ls_shift/su_max 0.040
_refine_ls_shift/su_mean 0.002
_refine_ls_structure_factor_coef Fsqd
_refine_ls_weighting_details 'calc w=1/[\s^2^(Fo^2^)+(0.0545P)^2^+0.0000P] where P=(Fo^2^+2Fc^2^)/3'
_refine_ls_weighting_scheme calc
_refine_ls_wR_factor_gt 0.0916
_refine_ls_wR_factor_ref 0.0964
_reflns_number_gt 2499
_reflns_number_total 3857
_reflns_threshold_expression >2sigma(I)
_cod_data_source_file C8H15N11O8_crystals-02-00034-s001_P-1_DC117.cif
_cod_data_source_block magd09_chateigner_1508373
_cod_database_code 1508373

loop_
_symmetry_equiv_pos_as_xyz
'x, y, z'
'-x, -y, -z'

loop_
_atom_site_label
_atom_site_type_symbol
_atom_site_fract_x
_atom_site_fract_y
_atom_site_fract_z
_atom_site_U_iso_or_equiv
_atom_site_adp_type
_atom_site_occupancy
_atom_site_symmetry_multiplicity
_atom_site_calc_flag
_atom_site_refinement_flags
_atom_site_disorder_assembly
_atom_site_disorder_group
O1 O 0.28175(19) 0.68060(11) 0.82156(9) 0.0188(3) Uani 1 1 d . A .
O2 O 0.31666(19) 0.64236(11) 0.41313(10) 0.0214(3) Uani 1 1 d . A .
O5 O 0.2677(2) 0.38384(12) 0.24545(10) 0.0237(3) Uani 1 1 d . . .
O6 O 0.1138(2) 0.22568(12) 0.29711(11) 0.0296(3) Uani 1 1 d . . .
O7 O 0.07397(19) 0.26212(11) 0.68560(10) 0.0212(3) Uani 1 1 d . . .
O8 O 0.0791(2) 0.45518(11) 0.83897(10) 0.0228(3) Uani 1 1 d . . .
N1 N 0.3820(3) 0.81027(14) 0.66138(12) 0.0239(4) Uani 1 1 d DU . .
O3 O 0.3555(10) 0.8934(5) 0.7619(3) 0.0251(10) Uani 0.832(3) 1 d PDU A 1
O4 O 0.5041(2) 0.85395(14) 0.59939(12) 0.0243(5) Uani 0.832(3) 1 d PDU A 1
O3' O 0.341(4) 0.884(3) 0.7707(14) 0.018(5) Uiso 0.168(3) 1 d PDU A 2
O4' O 0.2903(11) 0.8659(7) 0.5862(6) 0.021(2) Uiso 0.168(3) 1 d PDU A 2
N2 N 0.2034(2) 0.34629(13) 0.32494(12) 0.0158(3) Uani 1 1 d . . .
N3 N 0.1093(2) 0.39028(13) 0.73104(12) 0.0159(3) Uani 1 1 d . . .
N4 N 0.5163(2) 0.15945(15) 0.67989(13) 0.0208(3) Uani 1 1 d D . .
H4A H 0.563(3) 0.1878(19) 0.6255(16) 0.036(6) Uiso 1 1 d D . .
H4B H 0.499(3) 0.0749(14) 0.6676(17) 0.028(6) Uiso 1 1 d D . .
N5 N 0.5546(2) 0.38672(14) 0.81218(13) 0.0183(3) Uani 1 1 d D . .
H5A H 0.546(3) 0.4468(15) 0.8857(13) 0.019(5) Uiso 1 1 d D . .
H5B H 0.600(3) 0.4096(19) 0.7540(14) 0.027(5) Uiso 1 1 d D . .
N6 N 0.4303(2) 0.21715(14) 0.87792(12) 0.0172(3) Uani 1 1 d D . .
H6 H 0.399(3) 0.1349(14) 0.8668(15) 0.013(5) Uiso 1 1 d D . .
N7 N 0.4211(2) 0.32160(14) 0.99365(12) 0.0166(3) Uani 1 1 d D . .
H7A H 0.505(3) 0.3128(19) 1.0457(16) 0.027(5) Uiso 1 1 d D . .
H7B H 0.296(2) 0.3026(19) 1.0104(17) 0.029(6) Uiso 1 1 d D . .
N8 N 0.0690(2) 0.71883(14) 1.03008(13) 0.0168(3) Uani 1 1 d D . .
H8A H 0.031(3) 0.6753(17) 1.0756(15) 0.022(5) Uiso 1 1 d D . .
H8B H 0.104(3) 0.6754(18) 0.9574(13) 0.028(5) Uiso 1 1 d D . .
N9 N 0.1006(2) 0.92891(15) 1.19275(13) 0.0185(3) Uani 1 1 d D . .
H9A H 0.053(3) 0.8867(16) 1.2351(15) 0.017(5) Uiso 1 1 d D . .
H9B H 0.127(3) 1.0139(14) 1.2229(17) 0.026(5) Uiso 1 1 d D . .
N10 N 0.1966(2) 0.91601(13) 1.00393(12) 0.0159(3) Uani 1 1 d D . .
H10 H 0.219(3) 0.8653(16) 0.9343(13) 0.020(5) Uiso 1 1 d D . .
N11 N 0.2769(2) 1.05803(14) 1.04397(13) 0.0171(3) Uani 1 1 d D . .
H11A H 0.182(3) 1.1005(18) 1.0769(17) 0.025(5) Uiso 1 1 d D . .
H11B H 0.381(2) 1.0788(19) 1.0952(16) 0.031(6) Uiso 1 1 d D . .
C1 C 0.2572(2) 0.60986(15) 0.70845(13) 0.0129(3) Uani 1 1 d . . .
C2 C 0.3086(3) 0.66583(15) 0.61857(13) 0.0137(3) Uani 1 1 d . A .
C3 C 0.2906(2) 0.58819(15) 0.48745(14) 0.0131(3) Uani 1 1 d . . .
C4 C 0.2265(2) 0.43971(15) 0.45074(13) 0.0132(3) Uani 1 1 d . A .
C5 C 0.1732(3) 0.38293(17) 0.53367(14) 0.0134(3) Uani 1 1 d . . .
H5 H 0.129(3) 0.2955(19) 0.5055(16) 0.019(5) Uiso 1 1 d . . .
C6 C 0.1816(3) 0.46168(15) 0.65650(13) 0.0136(3) Uani 1 1 d . A .
C7 C 0.5004(2) 0.25471(16) 0.78917(14) 0.0147(3) Uani 1 1 d . . .
C8 C 0.1245(2) 0.85548(16) 1.07733(14) 0.0139(3) Uani 1 1 d . . .

loop_
_atom_site_aniso_label
_atom_site_aniso_U_11
_atom_site_aniso_U_22
_atom_site_aniso_U_33
_atom_site_aniso_U_23
_atom_site_aniso_U_13
_atom_site_aniso_U_12
O1 0.0285(7) 0.0183(6) 0.0079(5) 0.0045(5) 0.0021(5) 0.0022(5)
O2 0.0356(8) 0.0174(6) 0.0108(6) 0.0073(5) 0.0039(5) 0.0000(5)
O5 0.0364(8) 0.0221(6) 0.0104(6) 0.0063(5) 0.0064(5) 0.0000(5)
O6 0.0491(10) 0.0147(6) 0.0182(6) 0.0020(5) 0.0108(6) -0.0006(6)
O7 0.0341(8) 0.0132(6) 0.0181(6) 0.0089(5) 0.0058(5) 0.0027(5)
O8 0.0384(8) 0.0190(6) 0.0125(6) 0.0071(5) 0.0105(5) 0.0064(5)
N1 0.0425(11) 0.0145(7) 0.0116(7) 0.0046(6) 0.0037(7) -0.0012(6)
O3 0.050(2) 0.0132(12) 0.0090(11) 0.0026(9) 0.0093(9) 0.0033(11)
O4 0.0310(10) 0.0183(8) 0.0191(8) 0.0069(6) 0.0101(6) -0.0059(6)
N2 0.0192(8) 0.0144(7) 0.0123(7) 0.0039(6) 0.0044(6) 0.0031(6)
N3 0.0209(8) 0.0164(7) 0.0129(7) 0.0078(6) 0.0033(6) 0.0051(6)
N4 0.0331(10) 0.0149(8) 0.0147(7) 0.0064(6) 0.0066(6) 0.0037(6)
N5 0.0286(9) 0.0154(7) 0.0110(7) 0.0065(6) 0.0054(6) 0.0009(6)
N6 0.0278(9) 0.0107(7) 0.0117(7) 0.0049(6) 0.0039(6) -0.0011(6)
N7 0.0207(9) 0.0167(7) 0.0110(7) 0.0055(6) 0.0026(6) 0.0004(6)
N8 0.0257(9) 0.0131(7) 0.0117(7) 0.0059(6) 0.0064(6) 0.0012(6)
N9 0.0287(9) 0.0135(7) 0.0126(7) 0.0057(6) 0.0054(6) 0.0004(6)
N10 0.0235(8) 0.0117(7) 0.0106(7) 0.0037(6) 0.0042(6) 0.0005(6)
N11 0.0213(9) 0.0127(7) 0.0156(8) 0.0048(6) 0.0022(6) 0.0006(6)
C1 0.0135(9) 0.0149(8) 0.0109(8) 0.0053(6) 0.0022(6) 0.0036(6)
C2 0.0182(9) 0.0115(7) 0.0099(7) 0.0037(6) 0.0016(6) 0.0006(6)
C3 0.0121(9) 0.0158(8) 0.0118(7) 0.0060(6) 0.0027(6) 0.0026(6)
C4 0.0155(9) 0.0139(8) 0.0086(7) 0.0025(6) 0.0026(6) 0.0032(6)
C5 0.0139(9) 0.0117(8) 0.0145(8) 0.0050(6) 0.0025(6) 0.0029(6)
C6 0.0177(9) 0.0153(8) 0.0112(8) 0.0085(6) 0.0037(6) 0.0045(6)
C7 0.0155(9) 0.0155(8) 0.0130(8) 0.0062(6) 0.0002(6) 0.0018(6)
C8 0.0118(9) 0.0178(8) 0.0134(8) 0.0075(7) 0.0011(6) 0.0034(6)

loop_
_atom_type_symbol
_atom_type_description
_atom_type_scat_dispersion_real
_atom_type_scat_dispersion_imag
_atom_type_scat_source
C C 0.0033 0.0016 'International Tables Vol C Tables 4.2.6.8 and 6.1.1.4'
H H 0.0000 0.0000 'International Tables Vol C Tables 4.2.6.8 and 6.1.1.4'
N N 0.0061 0.0033 'International Tables Vol C Tables 4.2.6.8 and 6.1.1.4'
O O 0.0106 0.0060 'International Tables Vol C Tables 4.2.6.8 and 6.1.1.4'

loop_
_geom_angle_atom_site_label_1
_geom_angle_atom_site_label_2
_geom_angle_atom_site_label_3
_geom_angle
O3 N1 O4 117.1(3)
O3 N1 O3' 7.8(16)
O4 N1 O3' 124.7(14)
O3 N1 C2 123.8(3)
O4 N1 C2 118.43(14)
O3' N1 C2 116.0(13)
O3 N1 O4' 99.3(4)
O4 N1 O4' 65.7(3)
O3' N1 O4' 103.6(13)
C2 N1 O4' 110.3(3)
O5 N2 O6 120.23(13)
O5 N2 C4 121.26(13)
O6 N2 C4 118.51(12)
O8 N3 O7 120.45(12)
O8 N3 C6 120.50(13)
O7 N3 C6 119.04(12)
C7 N6 N7 118.14(13)
C8 N10 N11 124.15(13)
O1 C1 C2 123.60(14)
O1 C1 C6 122.47(13)
C2 C1 C6 113.88(13)
N1 C2 C1 117.63(13)
N1 C2 C3 116.48(13)
C1 C2 C3 125.89(13)
O2 C3 C2 123.57(14)
O2 C3 C4 122.97(13)
C2 C3 C4 113.36(13)
C5 C4 N2 116.37(14)
C5 C4 C3 122.20(13)
N2 C4 C3 121.31(13)
C6 C5 C4 122.18(15)
C5 C6 N3 116.17(14)
C5 C6 C1 122.21(14)
N3 C6 C1 121.61(13)
N5 C7 N4 120.64(15)
N5 C7 N6 119.38(14)
N4 C7 N6 119.98(14)
N9 C8 N8 120.45(14)
N9 C8 N10 121.21(14)
N8 C8 N10 118.28(14)

loop_
_geom_bond_atom_site_label_1
_geom_bond_atom_site_label_2
_geom_bond_distance
O1 C1 1.2559(18)
O2 C3 1.2394(18)
O5 N2 1.2269(16)
O6 N2 1.2423(16)
O7 N3 1.2429(16)
O8 N3 1.2403(16)
N1 O3 1.220(3)
N1 O4 1.2646(19)
N1 O3' 1.296(14)
N1 C2 1.4223(19)
N1 O4' 1.443(7)
N2 C4 1.4309(19)
N3 C6 1.4285(19)
N4 C7 1.324(2)
N5 C7 1.317(2)
N6 C7 1.339(2)
N6 N7 1.4073(19)
N8 C8 1.330(2)
N9 C8 1.320(2)
N10 C8 1.3343(19)
N10 N11 1.4099(18)
C1 C2 1.443(2)
C1 C6 1.455(2)
C2 C3 1.449(2)
C3 C4 1.461(2)
C4 C5 1.376(2)
C5 C6 1.371(2)

loop_
_geom_hbond_atom_site_label_D
_geom_hbond_atom_site_label_H
_geom_hbond_atom_site_label_A
_geom_hbond_distance_DH
_geom_hbond_distance_HA
_geom_hbond_distance_DA
_geom_hbond_angle_DHA
_geom_hbond_site_symmetry_A
N4 H4A O2 0.861(13) 2.090(15) 2.8484(18) 146.5(18) 2_666
N4 H4B O4 0.848(13) 2.192(14) 3.021(2) 165.7(18) 1_545
N5 H5A N7 0.872(13) 2.302(14) 3.0538(19) 144.5(15) 2_667
N5 H5B O2 0.867(13) 1.967(15) 2.7539(18) 150.3(17) 2_666
N5 H5B O5 0.867(13) 2.244(16) 2.8868(17) 130.9(16) 2_666
N6 H6 O3 0.828(13) 2.359(15) 3.141(5) 157.8(15) 1_545
N7 H7A O1 0.880(13) 2.099(14) 2.9737(19) 172.7(17) 2_667
N7 H7B O5 0.876(13) 2.614(18) 3.0480(17) 111.6(14) 1_556
N8 H8A O8 0.862(13) 2.086(13) 2.9407(17) 171.3(17) 2_567
N8 H8B O1 0.866(13) 2.039(15) 2.8104(18) 147.9(17) .
N8 H8B O8 0.866(13) 2.203(16) 2.8673(18) 133.2(16) .
N9 H9A O7 0.836(13) 2.222(13) 3.0458(18) 168.8(16) 2_567
N9 H9B O6 0.825(13) 2.110(14) 2.9156(19) 165.4(19) 1_566
N10 H10 O1 0.828(13) 2.030(15) 2.7668(18) 147.8(17) .
N10 H10 O3 0.828(13) 2.371(16) 3.029(4) 136.9(15) .
N11 H11A O6 0.855(14) 2.530(17) 3.1708(19) 132.5(16) 1_566

loop_
_geom_torsion_atom_site_label_1
_geom_torsion_atom_site_label_2
_geom_torsion_atom_site_label_3
_geom_torsion_atom_site_label_4
_geom_torsion
O3 N1 C2 C1 -20.0(4)
O4 N1 C2 C1 150.22(16)
O3' N1 C2 C1 -19.8(14)
O4' N1 C2 C1 -137.1(3)
O3 N1 C2 C3 159.5(4)
O4 N1 C2 C3 -30.3(2)
O3' N1 C2 C3 159.8(14)
O4' N1 C2 C3 42.4(4)
O1 C1 C2 N1 -3.0(3)
C6 C1 C2 N1 179.45(15)
O1 C1 C2 C3 177.51(16)
C6 C1 C2 C3 0.0(2)
N1 C2 C3 O2 -7.2(3)
C1 C2 C3 O2 172.28(17)
N1 C2 C3 C4 176.37(15)
C1 C2 C3 C4 -4.2(2)
O5 N2 C4 C5 -171.71(16)
O6 N2 C4 C5 9.2(2)
O5 N2 C4 C3 12.2(2)
O6 N2 C4 C3 -166.91(15)
O2 C3 C4 C5 -171.44(17)
C2 C3 C4 C5 5.0(2)
O2 C3 C4 N2 4.4(3)
C2 C3 C4 N2 -179.10(14)
N2 C4 C5 C6 -177.75(15)
C3 C4 C5 C6 -1.7(3)
C4 C5 C6 N3 176.05(16)
C4 C5 C6 C1 -3.2(3)
O8 N3 C6 C5 -167.76(15)
O7 N3 C6 C5 11.1(2)
O8 N3 C6 C1 11.5(2)
O7 N3 C6 C1 -169.73(15)
O1 C1 C6 C5 -173.69(16)
C2 C1 C6 C5 3.9(2)
O1 C1 C6 N3 7.1(3)
C2 C1 C6 N3 -175.30(15)
N7 N6 C7 N5 -1.1(2)
N7 N6 C7 N4 178.27(15)
N11 N10 C8 N9 8.4(3)
N11 N10 C8 N8 -174.29(15)
